data_2228622
loop_
_publ_author_name
'Yang, Juan'
'Li, Jiantong'

_publ_section_title
;
 Bis(benzoato-\k^2^<i>O</i>,<i>O</i>')(2,2'-bipyridine-\k^2^<i>N</i>,<i>N</i>')lead(II)
 benzoic acid monosolvate
;
_journal_coeditor_code YA2132
_journal_issue 12
_journal_name_full 'Acta Crystallographica Section E'
_journal_page_first m1583
_journal_page_last m1584
_journal_paper_doi 10.1107/S1600536810046489
_journal_volume 66
_journal_year 2010
_chemical_formula_iupac '[Pb (C7 H5 O2)2 (C10 H8 N2)], C7 H6 O2'
_chemical_formula_moiety 'C24 H18 N2 O4 Pb, C7 H6 O2'
_chemical_formula_sum 'C31 H24 N2 O6 Pb'
_chemical_formula_weight 727.71
_chemical_name_systematic
;
Bis(benzoato-\k^2^<i>O</i>,<i>O</i>')(2,2'-bipyridine-
\k^2^<i>N</i>,<i>N</i>')lead(II) benzoic acid monosolvate
;
_space_group_IT_number 2
_symmetry_cell_setting triclinic
_symmetry_space_group_name_Hall '-P 1'
_symmetry_space_group_name_H-M 'P -1'
_atom_sites_solution_hydrogens geom
_atom_sites_solution_primary direct
_atom_sites_solution_secondary difmap
_cell_angle_alpha 84.8430(10)
_cell_angle_beta 88.1280(10)
_cell_angle_gamma 72.6190(10)
_cell_formula_units_Z 4
_cell_length_a 9.6298(2)
_cell_length_b 10.4264(2)
_cell_length_c 28.7365(5)
_cell_measurement_reflns_used 9902
_cell_measurement_temperature 296(2)
_cell_measurement_theta_max 29.0
_cell_measurement_theta_min 0.7
_cell_volume 2742.32(9)
_computing_cell_refinement 'SAINT (Bruker, 2007)'
_computing_data_collection 'APEX2 (Bruker, 2007)'
_computing_data_reduction 'SAINT (Bruker, 2007)'
_computing_molecular_graphics 'SHELXTL (Sheldrick, 2008)'
_computing_publication_material 'SHELXTL (Sheldrick, 2008)'
_computing_structure_refinement 'SHELXL97 (Sheldrick, 2008)'
_computing_structure_solution 'SHELXS97 (Sheldrick, 2008)'
_diffrn_ambient_temperature 296(2)
_diffrn_measured_fraction_theta_full 0.981
_diffrn_measured_fraction_theta_max 0.981
_diffrn_measurement_device_type 'Bruker APEXII CCD area-detector'
_diffrn_measurement_method '\f and \w'
_diffrn_radiation_monochromator graphite
_diffrn_radiation_source 'fine-focus sealed tube'
_diffrn_radiation_type MoK\a
_diffrn_radiation_wavelength 0.71073
_diffrn_reflns_av_R_equivalents 0.039
_diffrn_reflns_av_sigmaI/netI 0.043
_diffrn_reflns_limit_h_max 13
_diffrn_reflns_limit_h_min -13
_diffrn_reflns_limit_k_max 14
_diffrn_reflns_limit_k_min -14
_diffrn_reflns_limit_l_max 38
_diffrn_reflns_limit_l_min -39
_diffrn_reflns_number 49796
_diffrn_reflns_theta_full 29.0
_diffrn_reflns_theta_max 29.0
_diffrn_reflns_theta_min 0.7
_diffrn_standards_decay_% 0
_diffrn_standards_number 0
_exptl_absorpt_coefficient_mu 6.2
_exptl_absorpt_correction_T_max 0.395
_exptl_absorpt_correction_T_min 0.253
_exptl_absorpt_correction_type multi-scan
_exptl_absorpt_process_details '(SADABS; Bruker, 2007)'
_exptl_crystal_colour colorless
_exptl_crystal_density_diffrn 1.763
_exptl_crystal_density_method 'not measured'
_exptl_crystal_description prism
_exptl_crystal_F_000 1416
_exptl_crystal_size_max 0.24
_exptl_crystal_size_mid 0.19
_exptl_crystal_size_min 0.15
_refine_diff_density_max 1.17
_refine_diff_density_min -1.13
_refine_ls_extinction_method none
_refine_ls_goodness_of_fit_ref 1.01
_refine_ls_hydrogen_treatment constr
_refine_ls_matrix_type full
_refine_ls_number_parameters 773
_refine_ls_number_reflns 14302
_refine_ls_number_restraints 0
_refine_ls_restrained_S_all 1.01
_refine_ls_R_factor_all 0.061
_refine_ls_R_factor_gt 0.035
_refine_ls_shift/su_max 0.001
_refine_ls_shift/su_mean 0.000
_refine_ls_structure_factor_coef Fsqd
_refine_ls_weighting_details 'calc w=1/[\s^2^(Fo^2^)+(0.0359P)^2^+1.7335P] where P=(Fo^2^+2Fc^2^)/3'
_refine_ls_weighting_scheme calc
_refine_ls_wR_factor_gt 0.073
_refine_ls_wR_factor_ref 0.081
_reflns_number_gt 10344
_reflns_number_total 14302
_reflns_threshold_expression I>2\s(I)
_cod_data_source_file ya2132.cif
_cod_data_source_block I
_cod_original_formula_sum 'C31 H24 N2 O6 Pb1'
_cod_database_code 2228622
_cod_database_fobs_code 2228622

loop_
_symmetry_equiv_pos_as_xyz
'x, y, z'
'-x, -y, -z'

loop_
_atom_site_type_symbol
_atom_site_label
_atom_site_fract_x
_atom_site_fract_y
_atom_site_fract_z
_atom_site_U_iso_or_equiv
_atom_site_adp_type
_atom_site_calc_flag
_atom_site_refinement_flags
_atom_site_occupancy
_atom_site_disorder_assembly
_atom_site_disorder_group
Pb Pb1 0.277299(17) 0.440644(16) 0.990310(6) 0.04756(5) Uani d . 1 . .
O O1 0.2560(3) 0.3122(3) 0.92887(10) 0.0547(8) Uani d . 1 . .
O O2 0.0401(4) 0.4189(4) 0.95610(12) 0.0651(9) Uani d . 1 . .
O O3 0.4510(4) 0.5195(4) 0.93842(13) 0.0708(10) Uani d . 1 . .
O O4 0.2300(4) 0.6359(4) 0.91565(12) 0.0686(9) Uani d . 1 . .
N N1 0.5126(4) 0.2401(4) 1.00026(13) 0.0481(8) Uani d . 1 . .
N N2 0.2611(4) 0.2258(4) 1.04054(13) 0.0550(9) Uani d . 1 . .
C C1 0.1188(5) 0.3474(5) 0.92752(15) 0.0498(10) Uani d . 1 . .
C C2 0.0484(4) 0.2956(5) 0.88972(14) 0.0472(10) Uani d . 1 . .
C C3 -0.0994(5) 0.3513(6) 0.8821(2) 0.0701(15) Uani d . 1 . .
H H3A -0.1541 0.4177 0.9004 0.084 Uiso calc R 1 . .
C C4 -0.1656(6) 0.3084(7) 0.8472(2) 0.0832(18) Uani d . 1 . .
H H4A -0.2649 0.3464 0.8422 0.100 Uiso calc R 1 . .
C C5 -0.0878(6) 0.2115(6) 0.8203(2) 0.0745(15) Uani d . 1 . .
H H5A -0.1329 0.1851 0.7963 0.089 Uiso calc R 1 . .
C C6 0.0567(6) 0.1529(6) 0.82847(18) 0.0720(15) Uani d . 1 . .
H H6A 0.1093 0.0828 0.8112 0.086 Uiso calc R 1 . .
C C7 0.1257(5) 0.1975(5) 0.86266(16) 0.0588(12) Uani d . 1 . .
H H7A 0.2253 0.1601 0.8671 0.071 Uiso calc R 1 . .
C C8 0.3649(5) 0.6109(5) 0.91275(16) 0.0550(11) Uani d . 1 . .
C C9 0.3456(6) 0.7990(6) 0.85076(19) 0.0774(17) Uani d . 1 . .
H H9A 0.2458 0.8298 0.8561 0.093 Uiso calc R 1 . .
C C10 0.4109(8) 0.8652(7) 0.8160(2) 0.101(2) Uani d . 1 . .
H H10A 0.3540 0.9397 0.7980 0.121 Uiso calc R 1 . .
C C11 0.5556(8) 0.8217(7) 0.8087(3) 0.104(2) Uani d . 1 . .
H H11A 0.5980 0.8650 0.7852 0.125 Uiso calc R 1 . .
C C12 0.6389(7) 0.7157(7) 0.8353(3) 0.093(2) Uani d . 1 . .
H H12A 0.7392 0.6876 0.8306 0.112 Uiso calc R 1 . .
C C13 0.5777(6) 0.6490(6) 0.86907(19) 0.0689(14) Uani d . 1 . .
H H13A 0.6367 0.5758 0.8871 0.083 Uiso calc R 1 . .
C C14 0.4301(5) 0.6884(5) 0.87676(15) 0.0524(11) Uani d . 1 . .
C C15 0.1347(6) 0.2245(6) 1.0599(2) 0.0748(15) Uani d . 1 . .
H H15A 0.0525 0.2960 1.0518 0.090 Uiso calc R 1 . .
C C16 0.1199(8) 0.1232(7) 1.0910(2) 0.0899(19) Uani d . 1 . .
H H16A 0.0292 0.1248 1.1036 0.108 Uiso calc R 1 . .
C C17 0.2395(9) 0.0198(7) 1.1034(2) 0.098(2) Uani d . 1 . .
H H17A 0.2321 -0.0506 1.1247 0.118 Uiso calc R 1 . .
C C18 0.3724(7) 0.0200(6) 1.08416(19) 0.0774(16) Uani d . 1 . .
H H18A 0.4558 -0.0499 1.0924 0.093 Uiso calc R 1 . .
C C19 0.3799(5) 0.1252(5) 1.05259(15) 0.0522(11) Uani d . 1 . .
C C20 0.5193(5) 0.1345(5) 1.03072(15) 0.0492(10) Uani d . 1 . .
C C21 0.6504(6) 0.0360(5) 1.04115(19) 0.0673(14) Uani d . 1 . .
H H21A 0.6527 -0.0403 1.0609 0.081 Uiso calc R 1 . .
C C22 0.7757(6) 0.0531(7) 1.0220(2) 0.0832(18) Uani d . 1 . .
H H22A 0.8650 -0.0083 1.0304 0.100 Uiso calc R 1 . .
C C23 0.7700(5) 0.1604(6) 0.9904(2) 0.0806(17) Uani d . 1 . .
H H23A 0.8542 0.1715 0.9761 0.097 Uiso calc R 1 . .
C C24 0.6360(5) 0.2517(5) 0.98016(19) 0.0618(13) Uani d . 1 . .
H H24A 0.6312 0.3245 0.9584 0.074 Uiso calc R 1 . .
Pb Pb2 0.260139(17) 0.547049(16) 0.492170(5) 0.04398(5) Uani d . 1 . .
O O5 0.1638(3) 0.6596(3) 0.41827(10) 0.0517(7) Uani d . 1 . .
O O6 -0.0072(4) 0.5925(4) 0.45613(11) 0.0684(10) Uani d . 1 . .
O O7 0.4867(3) 0.4786(3) 0.44324(10) 0.0539(8) Uani d . 1 . .
O O8 0.3453(4) 0.3496(3) 0.43410(12) 0.0654(9) Uani d . 1 . .
N N3 0.0919(4) 0.7500(4) 0.53414(13) 0.0516(9) Uani d . 1 . .
N N4 0.3238(4) 0.7697(4) 0.48246(12) 0.0496(9) Uani d . 1 . .
C C25 0.0347(5) 0.6481(4) 0.42089(14) 0.0462(10) Uani d . 1 . .
C C26 -0.0617(5) 0.7019(4) 0.38005(15) 0.0468(10) Uani d . 1 . .
C C27 -0.1856(6) 0.6646(7) 0.3762(2) 0.087(2) Uani d . 1 . .
H H27A -0.2102 0.6087 0.4000 0.105 Uiso calc R 1 . .
C C28 -0.2740(7) 0.7079(8) 0.3380(3) 0.109(3) Uani d . 1 . .
H H28A -0.3568 0.6803 0.3359 0.131 Uiso calc R 1 . .
C C29 -0.2417(7) 0.7903(7) 0.3033(2) 0.094(2) Uani d . 1 . .
H H29A -0.3013 0.8188 0.2772 0.113 Uiso calc R 1 . .
C C30 -0.1203(6) 0.8320(6) 0.30662(18) 0.0682(14) Uani d . 1 . .
H H30A -0.0987 0.8904 0.2831 0.082 Uiso calc R 1 . .
C C31 -0.0309(5) 0.7874(5) 0.34468(16) 0.0505(10) Uani d . 1 . .
H H31A 0.0516 0.8155 0.3466 0.061 Uiso calc R 1 . .
C C32 0.4552(5) 0.3858(4) 0.42343(15) 0.0476(10) Uani d . 1 . .
C C33 0.5526(4) 0.3229(4) 0.38502(14) 0.0443(9) Uani d . 1 . .
C C34 0.6673(5) 0.3672(5) 0.36900(17) 0.0588(12) Uani d . 1 . .
H H34A 0.6875 0.4360 0.3834 0.071 Uiso calc R 1 . .
C C35 0.7531(6) 0.3129(6) 0.3324(2) 0.0751(16) Uani d . 1 . .
H H35A 0.8297 0.3455 0.3220 0.090 Uiso calc R 1 . .
C C36 0.7259(7) 0.2110(7) 0.3112(2) 0.0877(19) Uani d . 1 . .
H H36A 0.7837 0.1736 0.2864 0.105 Uiso calc R 1 . .
C C37 0.6126(8) 0.1644(7) 0.3268(2) 0.096(2) Uani d . 1 . .
H H37A 0.5944 0.0941 0.3127 0.116 Uiso calc R 1 . .
C C38 0.5253(6) 0.2207(5) 0.3631(2) 0.0702(15) Uani d . 1 . .
H H38A 0.4474 0.1895 0.3729 0.084 Uiso calc R 1 . .
C C39 -0.0144(5) 0.7296(5) 0.56216(18) 0.0634(13) Uani d . 1 . .
H H39A -0.0436 0.6535 0.5592 0.076 Uiso calc R 1 . .
C C40 -0.0815(6) 0.8135(6) 0.5945(2) 0.0759(16) Uani d . 1 . .
H H40A -0.1560 0.7963 0.6130 0.091 Uiso calc R 1 . .
C C41 -0.0370(7) 0.9251(7) 0.5994(2) 0.0896(19) Uani d . 1 . .
H H41A -0.0800 0.9842 0.6217 0.108 Uiso calc R 1 . .
C C42 0.0709(6) 0.9484(6) 0.57104(19) 0.0719(15) Uani d . 1 . .
H H42A 0.1008 1.0244 0.5736 0.086 Uiso calc R 1 . .
C C43 0.1358(5) 0.8587(4) 0.53846(15) 0.0489(10) Uani d . 1 . .
C C44 0.2496(5) 0.8770(4) 0.50499(15) 0.0477(10) Uani d . 1 . .
C C45 0.2771(6) 0.9997(5) 0.49649(19) 0.0656(14) Uani d . 1 . .
H H45A 0.2279 1.0718 0.5134 0.079 Uiso calc R 1 . .
C C46 0.3775(6) 1.0149(6) 0.4629(2) 0.0761(16) Uani d . 1 . .
H H46A 0.3948 1.0978 0.4562 0.091 Uiso calc R 1 . .
C C47 0.4508(6) 0.9065(6) 0.43973(19) 0.0704(15) Uani d . 1 . .
H H47A 0.5203 0.9143 0.4173 0.084 Uiso calc R 1 . .
C C48 0.4218(5) 0.7836(5) 0.44951(17) 0.0595(12) Uani d . 1 . .
H H48A 0.4708 0.7104 0.4330 0.071 Uiso calc R 1 . .
O O9 0.3064(6) 0.8312(6) 0.32918(16) 0.1072(16) Uani d . 1 . .
O O10 0.3206(4) 0.6176(4) 0.33971(12) 0.0809(11) Uani d . 1 . .
H H10 0.2758 0.6364 0.3653 0.097 Uiso d R 1 . .
C C49 0.3429(5) 0.7208(8) 0.31470(19) 0.0713(16) Uani d . 1 . .
C C50 0.4195(5) 0.6882(7) 0.27012(16) 0.0645(15) Uani d . 1 . .
C C51 0.4360(5) 0.7919(7) 0.23990(18) 0.0747(16) Uani d . 1 . .
H H51A 0.3978 0.8807 0.2472 0.090 Uiso calc R 1 . .
C C52 0.5129(6) 0.7617(9) 0.1968(2) 0.088(2) Uani d . 1 . .
H H52A 0.5251 0.8313 0.1760 0.105 Uiso calc R 1 . .
C C53 0.5679(7) 0.6322(10) 0.1863(2) 0.098(2) Uani d . 1 . .
H H53A 0.6174 0.6121 0.1583 0.117 Uiso calc R 1 . .
C C54 0.5493(7) 0.5302(9) 0.2178(2) 0.095(2) Uani d . 1 . .
H H54A 0.5890 0.4411 0.2109 0.113 Uiso calc R 1 . .
C C55 0.4748(6) 0.5561(7) 0.25873(19) 0.0782(18) Uani d . 1 . .
H H55A 0.4612 0.4857 0.2788 0.094 Uiso calc R 1 . .
O O11A 0.1002(9) 0.0133(8) 0.2570(3) 0.089(3) Uani d P 0.496(5) A 1
O O12A 0.2529(7) 0.0710(6) 0.3016(2) 0.0624(19) Uani d P 0.496(5) A 1
H H12C 0.2823 -0.0120 0.3113 0.075 Uiso d PR 0.496(5) A 1
C C56A 0.1453(11) 0.0975(10) 0.2712(4) 0.054(2) Uani d P 0.496(5) A 1
C C57A 0.0816(7) 0.2391(6) 0.24973(19) 0.081(6) Uani d PG 0.496(5) A 1
C C58A -0.0179(5) 0.2866(5) 0.21357(15) 0.089(6) Uani d PG 0.496(5) A 1
H H58A -0.0459 0.2262 0.1969 0.107 Uiso calc PR 0.496(5) A 1
C C59A -0.0754(5) 0.4246(5) 0.2023(2) 0.101(5) Uani d PG 0.496(5) A 1
H H59A -0.1419 0.4564 0.1781 0.121 Uiso calc PR 0.496(5) A 1
C C60A -0.0334(8) 0.5150(6) 0.2273(3) 0.098(5) Uani d PG 0.496(5) A 1
H H60A -0.0719 0.6073 0.2197 0.117 Uiso calc PR 0.496(5) A 1
C C61A 0.0661(9) 0.4674(8) 0.2634(2) 0.097(6) Uani d PG 0.496(5) A 1
H H61A 0.0941 0.5279 0.2801 0.116 Uiso calc PR 0.496(5) A 1
C C62A 0.1236(8) 0.3294(9) 0.2747(2) 0.088(5) Uani d PG 0.496(5) A 1
H H62A 0.1901 0.2976 0.2989 0.105 Uiso calc PR 0.496(5) A 1
O O11B -0.0444(8) 0.1612(5) 0.1905(2) 0.082(2) Uani d PG 0.504(5) A 2
O O12B -0.0935(6) 0.3742(6) 0.16037(18) 0.066(2) Uani d PG 0.504(5) A 2
H H12B -0.1336 0.3492 0.1384 0.079 Uiso d PR 0.504(5) A 2
C C56B -0.0404(13) 0.2721(13) 0.1906(4) 0.057(3) Uani d P 0.504(5) A 2
C C57B 0.0307(7) 0.3092(8) 0.2309(2) 0.045(3) Uani d PG 0.504(5) A 2
C C58B 0.0251(9) 0.4409(7) 0.2377(3) 0.066(3) Uani d PG 0.504(5) A 2
H H58B -0.0326 0.5123 0.2186 0.079 Uiso calc PR 0.504(5) A 2
C C59B 0.1058(10) 0.4660(7) 0.2732(3) 0.079(5) Uani d PG 0.504(5) A 2
H H59B 0.1020 0.5542 0.2778 0.095 Uiso calc PR 0.504(5) A 2
C C60B 0.1921(9) 0.3594(9) 0.3018(3) 0.082(4) Uani d PG 0.504(5) A 2
H H60B 0.2461 0.3762 0.3255 0.098 Uiso calc PR 0.504(5) A 2
C C61B 0.1977(8) 0.2276(8) 0.2950(2) 0.083(4) Uani d PG 0.504(5) A 2
H H61B 0.2555 0.1563 0.3141 0.099 Uiso calc PR 0.504(5) A 2
C C62B 0.1171(8) 0.2025(6) 0.2595(3) 0.057(4) Uani d PG 0.504(5) A 2
H H62B 0.1208 0.1144 0.2549 0.068 Uiso calc PR 0.504(5) A 2

loop_
_atom_site_aniso_label
_atom_site_aniso_U_11
_atom_site_aniso_U_22
_atom_site_aniso_U_33
_atom_site_aniso_U_12
_atom_site_aniso_U_13
_atom_site_aniso_U_23
Pb1 0.05027(10) 0.04123(10) 0.04718(10) -0.00703(7) -0.00101(7) -0.00521(7)
O1 0.0420(16) 0.064(2) 0.0543(18) -0.0066(14) -0.0052(13) -0.0125(16)
O2 0.0580(19) 0.072(2) 0.061(2) -0.0073(17) 0.0029(16) -0.0239(18)
O3 0.070(2) 0.059(2) 0.071(2) -0.0065(18) 0.0017(18) 0.0121(19)
O4 0.059(2) 0.079(3) 0.063(2) -0.0167(18) 0.0036(16) 0.0039(19)
N1 0.0443(19) 0.042(2) 0.056(2) -0.0074(16) -0.0069(16) -0.0083(17)
N2 0.051(2) 0.051(2) 0.056(2) -0.0076(18) 0.0036(17) -0.0005(18)
C1 0.051(3) 0.052(3) 0.045(2) -0.012(2) -0.0015(19) 0.000(2)
C2 0.043(2) 0.055(3) 0.040(2) -0.010(2) -0.0002(17) -0.002(2)
C3 0.041(2) 0.084(4) 0.080(4) -0.005(2) -0.004(2) -0.021(3)
C4 0.049(3) 0.096(5) 0.102(5) -0.012(3) -0.021(3) -0.020(4)
C5 0.067(3) 0.089(4) 0.074(4) -0.030(3) -0.021(3) -0.011(3)
C6 0.077(4) 0.078(4) 0.053(3) -0.006(3) -0.005(2) -0.021(3)
C7 0.046(2) 0.071(3) 0.052(3) -0.006(2) -0.005(2) -0.009(2)
C8 0.065(3) 0.051(3) 0.043(2) -0.006(2) -0.001(2) -0.009(2)
C9 0.070(3) 0.067(4) 0.070(3) 0.010(3) 0.017(3) 0.010(3)
C10 0.124(6) 0.071(4) 0.082(4) 0.000(4) 0.021(4) 0.022(3)
C11 0.115(6) 0.077(5) 0.107(5) -0.019(4) 0.056(4) 0.003(4)
C12 0.076(4) 0.093(5) 0.112(5) -0.029(4) 0.034(4) -0.012(4)
C13 0.063(3) 0.064(3) 0.073(3) -0.010(3) 0.004(3) -0.006(3)
C14 0.058(3) 0.050(3) 0.045(2) -0.010(2) 0.007(2) -0.009(2)
C15 0.069(3) 0.073(4) 0.076(4) -0.016(3) 0.017(3) -0.003(3)
C16 0.094(5) 0.088(5) 0.090(4) -0.035(4) 0.025(4) 0.002(4)
C17 0.127(6) 0.081(5) 0.088(5) -0.041(4) 0.010(4) 0.022(4)
C18 0.094(4) 0.062(4) 0.070(4) -0.018(3) -0.010(3) 0.015(3)
C19 0.065(3) 0.044(3) 0.045(2) -0.011(2) -0.006(2) -0.006(2)
C20 0.052(2) 0.044(3) 0.047(2) -0.0047(19) -0.0122(19) -0.010(2)
C21 0.065(3) 0.057(3) 0.067(3) 0.002(2) -0.013(3) 0.003(3)
C22 0.056(3) 0.082(5) 0.092(4) 0.010(3) -0.018(3) -0.007(4)
C23 0.043(3) 0.078(4) 0.113(5) -0.005(3) -0.001(3) -0.015(4)
C24 0.047(3) 0.058(3) 0.080(3) -0.014(2) -0.001(2) -0.010(3)
Pb2 0.05568(10) 0.04077(10) 0.03725(9) -0.01737(7) -0.00074(7) -0.00191(7)
O5 0.0558(18) 0.061(2) 0.0414(16) -0.0237(15) -0.0062(13) 0.0025(14)
O6 0.078(2) 0.088(3) 0.0513(19) -0.048(2) -0.0061(16) 0.0106(18)
O7 0.0624(19) 0.052(2) 0.0499(17) -0.0199(15) 0.0022(14) -0.0101(15)
O8 0.069(2) 0.066(2) 0.073(2) -0.0363(18) 0.0264(17) -0.0249(18)
N3 0.056(2) 0.041(2) 0.060(2) -0.0181(17) 0.0005(18) -0.0059(18)
N4 0.059(2) 0.048(2) 0.046(2) -0.0217(18) -0.0087(17) 0.0001(17)
C25 0.056(3) 0.046(3) 0.039(2) -0.020(2) -0.0021(18) -0.0071(19)
C26 0.051(2) 0.046(3) 0.046(2) -0.017(2) -0.0032(18) -0.008(2)
C27 0.081(4) 0.114(5) 0.082(4) -0.060(4) -0.029(3) 0.028(4)
C28 0.088(4) 0.140(7) 0.117(6) -0.069(5) -0.050(4) 0.030(5)
C29 0.088(4) 0.101(5) 0.092(5) -0.032(4) -0.046(4) 0.016(4)
C30 0.074(3) 0.065(3) 0.058(3) -0.012(3) -0.011(3) 0.010(3)
C31 0.050(2) 0.046(3) 0.053(3) -0.012(2) -0.0044(19) -0.004(2)
C32 0.057(3) 0.039(2) 0.046(2) -0.013(2) -0.0019(19) -0.002(2)
C33 0.049(2) 0.038(2) 0.045(2) -0.0111(18) -0.0006(18) 0.0008(18)
C34 0.055(3) 0.066(3) 0.059(3) -0.024(2) 0.002(2) -0.008(2)
C35 0.061(3) 0.089(4) 0.075(4) -0.025(3) 0.015(3) -0.004(3)
C36 0.083(4) 0.091(5) 0.084(4) -0.017(4) 0.033(3) -0.025(4)
C37 0.114(5) 0.088(5) 0.101(5) -0.042(4) 0.037(4) -0.055(4)
C38 0.074(3) 0.059(3) 0.087(4) -0.031(3) 0.021(3) -0.028(3)
C39 0.061(3) 0.061(3) 0.070(3) -0.022(3) 0.006(2) -0.005(3)
C40 0.067(3) 0.085(4) 0.078(4) -0.026(3) 0.019(3) -0.017(3)
C41 0.095(4) 0.091(5) 0.088(4) -0.028(4) 0.029(4) -0.040(4)
C42 0.094(4) 0.056(3) 0.072(4) -0.027(3) 0.006(3) -0.025(3)
C43 0.054(2) 0.043(3) 0.049(2) -0.013(2) -0.0095(19) -0.004(2)
C44 0.057(3) 0.037(2) 0.051(2) -0.018(2) -0.019(2) 0.003(2)
C45 0.078(3) 0.044(3) 0.078(4) -0.023(3) -0.008(3) -0.004(3)
C46 0.082(4) 0.048(3) 0.104(5) -0.032(3) -0.012(3) 0.010(3)
C47 0.079(4) 0.071(4) 0.071(3) -0.043(3) -0.001(3) 0.012(3)
C48 0.066(3) 0.063(3) 0.055(3) -0.028(3) 0.000(2) 0.002(2)
O9 0.135(4) 0.127(4) 0.089(3) -0.079(4) 0.048(3) -0.040(3)
O10 0.079(2) 0.096(3) 0.054(2) -0.010(2) 0.0122(18) 0.006(2)
C49 0.050(3) 0.115(5) 0.054(3) -0.033(3) -0.001(2) -0.011(3)
C50 0.046(3) 0.110(5) 0.043(3) -0.030(3) -0.001(2) -0.008(3)
C51 0.056(3) 0.115(5) 0.060(3) -0.037(3) -0.002(2) -0.003(3)
C52 0.066(4) 0.144(7) 0.062(4) -0.048(4) -0.004(3) 0.002(4)
C53 0.076(4) 0.169(8) 0.057(4) -0.045(5) 0.006(3) -0.025(5)
C54 0.090(5) 0.129(6) 0.067(4) -0.031(4) 0.008(3) -0.033(4)
C55 0.067(4) 0.104(5) 0.063(4) -0.019(3) 0.004(3) -0.026(4)
O11A 0.100(6) 0.061(5) 0.117(7) -0.035(5) -0.016(5) -0.022(5)
O12A 0.074(5) 0.040(4) 0.070(5) -0.013(3) 0.004(4) -0.002(3)
C56A 0.055(6) 0.041(6) 0.064(6) -0.013(5) 0.015(5) -0.002(5)
C57A 0.096(11) 0.049(8) 0.113(15) -0.042(9) 0.071(11) -0.041(10)
C58A 0.060(9) 0.136(17) 0.081(14) -0.040(9) 0.005(9) -0.026(12)
C59A 0.066(8) 0.092(11) 0.121(13) -0.002(7) 0.015(8) 0.033(10)
C60A 0.097(11) 0.051(8) 0.135(14) -0.015(7) 0.026(9) 0.016(9)
C61A 0.080(9) 0.148(19) 0.076(11) -0.053(11) 0.004(9) -0.011(11)
C62A 0.067(7) 0.085(10) 0.076(9) 0.013(7) 0.021(6) 0.042(8)
O11B 0.098(6) 0.065(5) 0.090(6) -0.032(4) -0.020(4) -0.008(4)
O12B 0.076(5) 0.063(5) 0.061(4) -0.022(4) -0.016(3) -0.002(4)
C56B 0.055(6) 0.057(7) 0.064(8) -0.019(5) 0.005(5) -0.018(6)
C57B 0.055(7) 0.030(5) 0.041(6) 0.000(4) 0.007(4) 0.005(4)
C58B 0.068(8) 0.058(8) 0.061(7) -0.009(6) -0.001(6) 0.008(6)
C59B 0.099(10) 0.052(8) 0.103(11) -0.038(7) -0.012(8) -0.031(7)
C60B 0.092(9) 0.088(10) 0.069(8) -0.034(8) -0.007(6) -0.008(7)
C61B 0.068(7) 0.102(11) 0.066(7) -0.010(7) -0.002(5) 0.006(7)
C62B 0.054(6) 0.109(13) 0.022(4) -0.048(7) -0.005(4) -0.002(6)

loop_
_atom_type_symbol
_atom_type_description
_atom_type_scat_dispersion_real
_atom_type_scat_dispersion_imag
_atom_type_scat_source
C C 0.0033 0.0016 'International Tables Vol C Tables 4.2.6.8 and 6.1.1.4'
H H 0.0000 0.0000 'International Tables Vol C Tables 4.2.6.8 and 6.1.1.4'
N N 0.0061 0.0033 'International Tables Vol C Tables 4.2.6.8 and 6.1.1.4'
O O 0.0106 0.0060 'International Tables Vol C Tables 4.2.6.8 and 6.1.1.4'
Pb Pb -3.3944 10.1111 'International Tables Vol C Tables 4.2.6.8 and 6.1.1.4'

loop_
_geom_angle_atom_site_label_1
_geom_angle_atom_site_label_2
_geom_angle_atom_site_label_3
_geom_angle_site_symmetry_1
_geom_angle_site_symmetry_3
_geom_angle
_geom_angle_publ_flag
O1 Pb1 O3 . . 85.77(12) ?
O1 Pb1 N1 . . 78.51(10) ?
O3 Pb1 N1 . . 77.71(11) ?
O1 Pb1 O2 . . 52.47(10) ?
O3 Pb1 O2 . . 119.86(12) ?
N1 Pb1 O2 . . 122.69(11) ?
O1 Pb1 N2 . . 81.89(12) ?
O3 Pb1 N2 . . 139.91(11) ?
N1 Pb1 N2 . . 62.50(12) ?
O2 Pb1 N2 . . 81.03(12) ?
O1 Pb1 C1 . . 26.42(11) ?
O3 Pb1 C1 . . 102.85(13) ?
N1 Pb1 C1 . . 101.75(12) ?
O2 Pb1 C1 . . 26.10(11) ?
N2 Pb1 C1 . . 81.72(13) ?
O1 Pb1 O2 . 2_567 113.58(9) ?
O3 Pb1 O2 . 2_567 136.89(10) ?
N1 Pb1 O2 . 2_567 141.64(11) ?
O2 Pb1 O2 . 2_567 61.44(11) ?
N2 Pb1 O2 . 2_567 82.59(10) ?
C1 Pb1 O2 . 2_567 87.48(11) ?
C1 O1 Pb1 . . 97.3(3) ?
C1 O2 Pb1 . . 86.8(3) ?
C8 O3 Pb1 . . 100.9(3) ?
C20 N1 C24 . . 118.6(4) ?
C20 N1 Pb1 . . 121.2(3) ?
C24 N1 Pb1 . . 119.3(3) ?
C15 N2 C19 . . 119.0(4) ?
C15 N2 Pb1 . . 118.9(3) ?
C19 N2 Pb1 . . 121.4(3) ?
O2 C1 O1 . . 123.2(4) ?
O2 C1 C2 . . 119.1(4) ?
O1 C1 C2 . . 117.8(4) ?
O2 C1 Pb1 . . 67.1(3) ?
O1 C1 Pb1 . . 56.3(2) ?
C2 C1 Pb1 . . 173.2(3) ?
C7 C2 C3 . . 118.8(4) ?
C7 C2 C1 . . 122.4(4) ?
C3 C2 C1 . . 118.8(4) ?
C4 C3 C2 . . 120.0(5) ?
C4 C3 H3A . . 120.0 ?
C2 C3 H3A . . 120.0 ?
C5 C4 C3 . . 120.8(5) ?
C5 C4 H4A . . 119.6 ?
C3 C4 H4A . . 119.6 ?
C4 C5 C6 . . 119.8(5) ?
C4 C5 H5A . . 120.1 ?
C6 C5 H5A . . 120.1 ?
C5 C6 C7 . . 120.1(5) ?
C5 C6 H6A . . 120.0 ?
C7 C6 H6A . . 120.0 ?
C2 C7 C6 . . 120.5(4) ?
C2 C7 H7A . . 119.8 ?
C6 C7 H7A . . 119.8 ?
O4 C8 O3 . . 122.7(5) ?
O4 C8 C14 . . 119.9(4) ?
O3 C8 C14 . . 117.3(4) ?
C14 C9 C10 . . 119.3(5) ?
C14 C9 H9A . . 120.3 ?
C10 C9 H9A . . 120.3 ?
C11 C10 C9 . . 120.4(6) ?
C11 C10 H10A . . 119.8 ?
C9 C10 H10A . . 119.8 ?
C12 C11 C10 . . 120.1(6) ?
C12 C11 H11A . . 119.9 ?
C10 C11 H11A . . 119.9 ?
C11 C12 C13 . . 120.5(6) ?
C11 C12 H12A . . 119.7 ?
C13 C12 H12A . . 119.7 ?
C12 C13 C14 . . 120.9(6) ?
C12 C13 H13A . . 119.5 ?
C14 C13 H13A . . 119.5 ?
C9 C14 C13 . . 118.7(5) ?
C9 C14 C8 . . 121.4(4) ?
C13 C14 C8 . . 120.0(4) ?
N2 C15 C16 . . 122.8(6) ?
N2 C15 H15A . . 118.6 ?
C16 C15 H15A . . 118.6 ?
C17 C16 C15 . . 118.8(6) ?
C17 C16 H16A . . 120.6 ?
C15 C16 H16A . . 120.6 ?
C16 C17 C18 . . 119.2(6) ?
C16 C17 H17A . . 120.4 ?
C18 C17 H17A . . 120.4 ?
C19 C18 C17 . . 119.1(6) ?
C19 C18 H18A . . 120.4 ?
C17 C18 H18A . . 120.4 ?
N2 C19 C18 . . 120.9(5) ?
N2 C19 C20 . . 116.5(4) ?
C18 C19 C20 . . 122.6(5) ?
N1 C20 C21 . . 121.4(5) ?
N1 C20 C19 . . 117.1(4) ?
C21 C20 C19 . . 121.4(5) ?
C22 C21 C20 . . 118.9(5) ?
C22 C21 H21A . . 120.5 ?
C20 C21 H21A . . 120.5 ?
C21 C22 C23 . . 120.0(5) ?
C21 C22 H22A . . 120.0 ?
C23 C22 H22A . . 120.0 ?
C22 C23 C24 . . 118.2(5) ?
C22 C23 H23A . . 120.9 ?
C24 C23 H23A . . 120.9 ?
N1 C24 C23 . . 122.8(5) ?
N1 C24 H24A . . 118.6 ?
C23 C24 H24A . . 118.6 ?
O5 Pb2 O7 . . 80.77(10) ?
O5 Pb2 N4 . . 72.88(10) ?
O7 Pb2 N4 . . 79.87(11) ?
O5 Pb2 N3 . . 89.37(11) ?
O7 Pb2 N3 . . 142.43(11) ?
N4 Pb2 N3 . . 62.61(12) ?
O5 Pb2 O8 . . 77.15(11) ?
O7 Pb2 O8 . . 50.36(10) ?
N4 Pb2 O8 . . 125.09(11) ?
N3 Pb2 O8 . . 160.03(11) ?
O5 Pb2 O6 . . 50.57(9) ?
O7 Pb2 O6 . . 122.01(10) ?
N4 Pb2 O6 . . 107.79(11) ?
N3 Pb2 O6 . . 74.58(11) ?
O8 Pb2 O6 . . 85.46(11) ?
O5 Pb2 O7 . 2_666 139.48(9) ?
O7 Pb2 O7 . 2_666 73.74(10) ?
N4 Pb2 O7 . 2_666 72.03(10) ?
N3 Pb2 O7 . 2_666 92.05(10) ?
O8 Pb2 O7 . 2_666 107.79(10) ?
O6 Pb2 O7 . 2_666 164.22(10) ?
C25 O5 Pb2 . . 100.5(2) ?
C25 O6 Pb2 . . 87.8(3) ?
C32 O7 Pb2 . . 97.1(3) ?
C32 O8 Pb2 . . 89.6(3) ?
C39 N3 C43 . . 118.7(4) ?
C39 N3 Pb2 . . 118.8(3) ?
C43 N3 Pb2 . . 119.7(3) ?
C44 N4 C48 . . 119.4(4) ?
C44 N4 Pb2 . . 121.8(3) ?
C48 N4 Pb2 . . 118.3(3) ?
O6 C25 O5 . . 121.1(4) ?
O6 C25 C26 . . 121.2(4) ?
O5 C25 C26 . . 117.7(4) ?
C27 C26 C31 . . 117.6(4) ?
C27 C26 C25 . . 119.9(4) ?
C31 C26 C25 . . 122.5(4) ?
C28 C27 C26 . . 121.4(5) ?
C28 C27 H27A . . 119.3 ?
C26 C27 H27A . . 119.3 ?
C29 C28 C27 . . 120.4(5) ?
C29 C28 H28A . . 119.8 ?
C27 C28 H28A . . 119.8 ?
C28 C29 C30 . . 119.6(5) ?
C28 C29 H29A . . 120.2 ?
C30 C29 H29A . . 120.2 ?
C29 C30 C31 . . 120.0(5) ?
C29 C30 H30A . . 120.0 ?
C31 C30 H30A . . 120.0 ?
C30 C31 C26 . . 120.9(4) ?
C30 C31 H31A . . 119.5 ?
C26 C31 H31A . . 119.5 ?
O8 C32 O7 . . 122.7(4) ?
O8 C32 C33 . . 119.5(4) ?
O7 C32 C33 . . 117.8(4) ?
C34 C33 C38 . . 117.8(4) ?
C34 C33 C32 . . 122.0(4) ?
C38 C33 C32 . . 120.2(4) ?
C33 C34 C35 . . 121.9(5) ?
C33 C34 H34A . . 119.0 ?
C35 C34 H34A . . 119.0 ?
C36 C35 C34 . . 119.8(5) ?
C36 C35 H35A . . 120.1 ?
C34 C35 H35A . . 120.1 ?
C35 C36 C37 . . 119.3(5) ?
C35 C36 H36A . . 120.3 ?
C37 C36 H36A . . 120.3 ?
C36 C37 C38 . . 120.5(6) ?
C36 C37 H37A . . 119.7 ?
C38 C37 H37A . . 119.7 ?
C33 C38 C37 . . 120.6(5) ?
C33 C38 H38A . . 119.7 ?
C37 C38 H38A . . 119.7 ?
N3 C39 C40 . . 123.6(5) ?
N3 C39 H39A . . 118.2 ?
C40 C39 H39A . . 118.2 ?
C39 C40 C41 . . 118.2(5) ?
C39 C40 H40A . . 120.9 ?
C41 C40 H40A . . 120.9 ?
C42 C41 C40 . . 119.3(5) ?
C42 C41 H41A . . 120.3 ?
C40 C41 H41A . . 120.3 ?
C41 C42 C43 . . 119.8(5) ?
C41 C42 H42A . . 120.1 ?
C43 C42 H42A . . 120.1 ?
N3 C43 C42 . . 120.3(4) ?
N3 C43 C44 . . 115.5(4) ?
C42 C43 C44 . . 124.2(4) ?
N4 C44 C45 . . 121.2(4) ?
N4 C44 C43 . . 117.2(4) ?
C45 C44 C43 . . 121.6(4) ?
C46 C45 C44 . . 119.9(5) ?
C46 C45 H45A . . 120.1 ?
C44 C45 H45A . . 120.1 ?
C47 C46 C45 . . 118.7(5) ?
C47 C46 H46A . . 120.7 ?
C45 C46 H46A . . 120.7 ?
C46 C47 C48 . . 120.1(5) ?
C46 C47 H47A . . 120.0 ?
C48 C47 H47A . . 120.0 ?
N4 C48 C47 . . 120.8(5) ?
N4 C48 H48A . . 119.6 ?
C47 C48 H48A . . 119.6 ?
C49 O10 H10 . . 114.6 ?
O9 C49 O10 . . 120.6(5) ?
O9 C49 C50 . . 124.8(6) ?
O10 C49 C50 . . 114.6(6) ?
C51 C50 C55 . . 120.2(5) ?
C51 C50 C49 . . 118.4(6) ?
C55 C50 C49 . . 121.3(6) ?
C50 C51 C52 . . 119.1(6) ?
C50 C51 H51A . . 120.4 ?
C52 C51 H51A . . 120.4 ?
C53 C52 C51 . . 120.2(7) ?
C53 C52 H52A . . 119.9 ?
C51 C52 H52A . . 119.9 ?
C52 C53 C54 . . 119.0(6) ?
C52 C53 H53A . . 120.5 ?
C54 C53 H53A . . 120.5 ?
C55 C54 C53 . . 122.1(7) ?
C55 C54 H54A . . 119.0 ?
C53 C54 H54A . . 119.0 ?
C54 C55 C50 . . 119.4(7) ?
C54 C55 H55A . . 120.3 ?
C50 C55 H55A . . 120.3 ?
C56A O12A H12C . . 112.4 ?
O11A C56A O12A . . 123.9(10) ?
O11A C56A C57A . . 116.3(10) ?
O12A C56A C57A . . 119.6(8) ?
C58A C57A C62A . . 120.0 ?
C58A C57A C56A . . 129.3(5) ?
C62A C57A C56A . . 110.4(5) ?
C59A C58A C57A . . 120.0 ?
C59A C58A H58A . . 120.0 ?
C57A C58A H58A . . 120.0 ?
C60A C59A C58A . . 120.0 ?
C60A C59A H59A . . 120.0 ?
C58A C59A H59A . . 120.0 ?
C59A C60A C61A . . 120.0 ?
C59A C60A H60A . . 120.0 ?
C61A C60A H60A . . 120.0 ?
C62A C61A C60A . . 120.0 ?
C62A C61A H61A . . 120.0 ?
C60A C61A H61A . . 120.0 ?
C61A C62A C57A . . 120.0 ?
C61A C62A H62A . . 120.0 ?
C57A C62A H62A . . 120.0 ?
C56B O12B H12B . . 109.5 ?
O11B C56B O12B . . 128.9(10) ?
O11B C56B C57B . . 118.7(11) ?
O12B C56B C57B . . 112.5(10) ?
C58B C57B C62B . . 120.0 ?
C58B C57B C56B . . 123.4(8) ?
C62B C57B C56B . . 116.3(8) ?
C57B C58B C59B . . 120.0 ?
C57B C58B H58B . . 120.0 ?
C59B C58B H58B . . 120.0 ?
C60B C59B C58B . . 120.0 ?
C60B C59B H59B . . 120.0 ?
C58B C59B H59B . . 120.0 ?
C61B C60B C59B . . 120.0 ?
C61B C60B H60B . . 120.0 ?
C59B C60B H60B . . 120.0 ?
C62B C61B C60B . . 120.0 ?
C62B C61B H61B . . 120.0 ?
C60B C61B H61B . . 120.0 ?
C61B C62B C57B . . 120.0 ?
C61B C62B H62B . . 120.0 ?
C57B C62B H62B . . 120.0 ?

loop_
_geom_bond_atom_site_label_1
_geom_bond_atom_site_label_2
_geom_bond_site_symmetry_2
_geom_bond_distance
_geom_bond_publ_flag
Pb1 O1 . 2.359(3) ?
Pb1 O2 . 2.594(3) ?
Pb1 O3 . 2.477(4) ?
Pb1 O4 . 2.771(4) ?
Pb1 N1 . 2.587(3) ?
Pb1 N2 . 2.596(4) ?
Pb1 O2 2_567 3.359(3) ?
O1 C1 . 1.262(5) ?
O2 C1 . 1.239(5) ?
O3 C8 . 1.258(5) ?
O4 C8 . 1.247(6) ?
N1 C20 . 1.331(6) ?
N1 C24 . 1.338(6) ?
N2 C15 . 1.325(6) ?
N2 C19 . 1.331(5) ?
C1 C2 . 1.518(6) ?
C2 C7 . 1.362(6) ?
C2 C3 . 1.384(6) ?
C3 C4 . 1.379(7) ?
C3 H3A . 0.9300 ?
C4 C5 . 1.353(8) ?
C4 H4A . 0.9300 ?
C5 C6 . 1.361(7) ?
C5 H5A . 0.9300 ?
C6 C7 . 1.390(7) ?
C6 H6A . 0.9300 ?
C7 H7A . 0.9300 ?
C8 C14 . 1.493(6) ?
C9 C14 . 1.369(7) ?
C9 C10 . 1.401(8) ?
C9 H9A . 0.9300 ?
C10 C11 . 1.346(9) ?
C10 H10A . 0.9300 ?
C11 C12 . 1.344(9) ?
C11 H11A . 0.9300 ?
C12 C13 . 1.364(8) ?
C12 H12A . 0.9300 ?
C13 C14 . 1.373(7) ?
C13 H13A . 0.9300 ?
C15 C16 . 1.360(8) ?
C15 H15A . 0.9300 ?
C16 C17 . 1.353(9) ?
C16 H16A . 0.9300 ?
C17 C18 . 1.377(9) ?
C17 H17A . 0.9300 ?
C18 C19 . 1.377(7) ?
C18 H18A . 0.9300 ?
C19 C20 . 1.489(6) ?
C20 C21 . 1.391(6) ?
C21 C22 . 1.364(8) ?
C21 H21A . 0.9300 ?
C22 C23 . 1.364(8) ?
C22 H22A . 0.9300 ?
C23 C24 . 1.377(7) ?
C23 H23A . 0.9300 ?
C24 H24A . 0.9300 ?
Pb2 O5 . 2.404(3) ?
Pb2 O6 . 2.698(3) ?
Pb2 O7 . 2.509(3) ?
Pb2 O8 . 2.686(3) ?
Pb2 N3 . 2.615(4) ?
Pb2 N4 . 2.562(4) ?
Pb2 O7 2_666 3.046(3) ?
O5 C25 . 1.283(5) ?
O6 C25 . 1.238(5) ?
O7 C32 . 1.279(5) ?
O8 C32 . 1.247(5) ?
N3 C39 . 1.336(6) ?
N3 C43 . 1.339(5) ?
N4 C44 . 1.343(6) ?
N4 C48 . 1.344(6) ?
C25 C26 . 1.482(6) ?
C26 C27 . 1.372(6) ?
C26 C31 . 1.375(6) ?
C27 C28 . 1.370(8) ?
C27 H27A . 0.9300 ?
C28 C29 . 1.346(9) ?
C28 H28A . 0.9300 ?
C29 C30 . 1.372(8) ?
C29 H29A . 0.9300 ?
C30 C31 . 1.373(6) ?
C30 H30A . 0.9300 ?
C31 H31A . 0.9300 ?
C32 C33 . 1.491(6) ?
C33 C34 . 1.370(6) ?
C33 C38 . 1.378(6) ?
C34 C35 . 1.372(7) ?
C34 H34A . 0.9300 ?
C35 C36 . 1.365(8) ?
C35 H35A . 0.9300 ?
C36 C37 . 1.368(8) ?
C36 H36A . 0.9300 ?
C37 C38 . 1.379(7) ?
C37 H37A . 0.9300 ?
C38 H38A . 0.9300 ?
C39 C40 . 1.347(7) ?
C39 H39A . 0.9300 ?
C40 C41 . 1.374(8) ?
C40 H40A . 0.9300 ?
C41 C42 . 1.365(8) ?
C41 H41A . 0.9300 ?
C42 C43 . 1.383(7) ?
C42 H42A . 0.9300 ?
C43 C44 . 1.478(6) ?
C44 C45 . 1.381(6) ?
C45 C46 . 1.377(8) ?
C45 H45A . 0.9300 ?
C46 C47 . 1.359(8) ?
C46 H46A . 0.9300 ?
C47 C48 . 1.394(7) ?
C47 H47A . 0.9300 ?
C48 H48A . 0.9300 ?
O9 C49 . 1.208(7) ?
O10 C49 . 1.307(7) ?
O10 H10 . 0.8500 ?
C49 C50 . 1.472(7) ?
C50 C51 . 1.368(8) ?
C50 C55 . 1.385(8) ?
C51 C52 . 1.432(8) ?
C51 H51A . 0.9300 ?
C52 C53 . 1.353(10) ?
C52 H52A . 0.9300 ?
C53 C54 . 1.384(10) ?
C53 H53A . 0.9300 ?
C54 C55 . 1.363(8) ?
C54 H54A . 0.9300 ?
C55 H55A . 0.9300 ?
O11A C56A . 1.197(12) ?
O12A C56A . 1.325(12) ?
O12A H12C . 0.8500 ?
C56A C57A . 1.501(11) ?
C57A C58A . 1.3900 ?
C57A C62A . 1.3900 ?
C58A C59A . 1.3900 ?
C58A H58A . 0.9300 ?
C59A C60A . 1.3900 ?
C59A H59A . 0.9300 ?
C60A C61A . 1.3900 ?
C60A H60A . 0.9300 ?
C61A C62A . 1.3900 ?
C61A H61A . 0.9300 ?
C62A H62A . 0.9300 ?
O11B C56B . 1.169(13) ?
O12B C56B . 1.299(13) ?
O12B H12B . 0.8500 ?
C56B C57B . 1.499(13) ?
C57B C58B . 1.3900 ?
C57B C62B . 1.3900 ?
C58B C59B . 1.3900 ?
C58B H58B . 0.9300 ?
C59B C60B . 1.3900 ?
C59B H59B . 0.9300 ?
C60B C61B . 1.3900 ?
C60B H60B . 0.9300 ?
C61B C62B . 1.3900 ?
C61B H61B . 0.9300 ?
C62B H62B . 0.9300 ?

loop_
_geom_hbond_atom_site_label_D
_geom_hbond_atom_site_label_H
_geom_hbond_atom_site_label_A
_geom_hbond_site_symmetry_A
_geom_hbond_distance_DH
_geom_hbond_distance_HA
_geom_hbond_distance_DA
_geom_hbond_angle_DHA
_geom_hbond_publ_flag
O10 H10 O5 . 0.85 1.83 2.670(5) 171.3 y
O12A H12C O9 1_545 0.85 1.62 2.459(9) 169.2 y
O12B H12B O4 2_566 0.85 1.81 2.612(6) 157.7 y
